data_2005938
loop_
_publ_author_name
'Steiner, Th.'

_publ_section_title
;
 <small>L</small>-Histidylglycinium Dichloride
;
_journal_issue 2
_journal_name_full 'Acta Crystallographica Section C'
_journal_page_first 255
_journal_page_last 257
_journal_paper_doi 10.1107/S0108270196010682
_journal_volume 53
_journal_year 1997
_chemical_formula_moiety 'C8 H14 N4 O3 2+, 2Cl 1-'
_chemical_formula_structural 'C8 H14 N4 O3 2+, 2Cl 1-'
_chemical_formula_sum 'C8 H14 Cl2 N4 O3'
_chemical_formula_weight 285.13
_chemical_name_common 'His-Gly dihydrochloride'
_chemical_name_systematic
;
L-Histidyl-glycine dihydrochloride
;
_space_group_IT_number 19
_symmetry_cell_setting orthorhombic
_symmetry_space_group_name_Hall 'P 2ac 2ab'
_symmetry_space_group_name_H-M 'P 21 21 21'
_audit_creation_method SHELXL
_cell_angle_alpha 90.
_cell_angle_beta 90.
_cell_angle_gamma 90.
_cell_formula_units_Z 4
_cell_length_a 8.4083(7)
_cell_length_b 9.4040(13)
_cell_length_c 15.9899(13)
_cell_measurement_reflns_used 25
_cell_measurement_temperature 293(2)
_cell_measurement_theta_max 22.7
_cell_measurement_theta_min 11.1
_cell_volume 1264.3(2)
_computing_cell_refinement 'CAD4 software'
_computing_data_collection 'CAD4 software (Enraf-Nonius, 1989)'
_computing_data_reduction 'CAD4 software'
_computing_molecular_graphics 'ORTEPII (Johnson, 1976)'
_computing_publication_material SHELXL93
_computing_structure_refinement SHELXL93
_computing_structure_solution 'SHELXS86 (Sheldrick, 1990)'
_diffrn_ambient_temperature 293(2)
_diffrn_measurement_device 'Enraf-Nonius Turbo-CAD-4'
_diffrn_measurement_method \w
_diffrn_radiation_monochromator Ni-filter
_diffrn_radiation_source 'rotating anode'
_diffrn_radiation_type CuK\a
_diffrn_radiation_wavelength 1.54176
_diffrn_reflns_av_R_equivalents 0.0141
_diffrn_reflns_av_sigmaI/netI 0.0113
_diffrn_reflns_limit_h_max 9
_diffrn_reflns_limit_h_min 0
_diffrn_reflns_limit_k_max 9
_diffrn_reflns_limit_k_min -10
_diffrn_reflns_limit_l_max 17
_diffrn_reflns_limit_l_min 0
_diffrn_reflns_number 1851
_diffrn_reflns_theta_max 59.84
_diffrn_reflns_theta_min 5.46
_diffrn_standards_decay_% 2.0
_diffrn_standards_interval_time 60
_diffrn_standards_number 3
_exptl_absorpt_coefficient_mu 4.686
_exptl_absorpt_correction_T_max 0.31
_exptl_absorpt_correction_T_min 0.25
_exptl_absorpt_correction_type '\y scan (North, Phillips & Matthews, 1968)'
_exptl_crystal_colour colorless
_exptl_crystal_density_diffrn 1.498
_exptl_crystal_density_meas ?
_exptl_crystal_description prism
_exptl_crystal_F_000 592
_exptl_crystal_size_max 0.55
_exptl_crystal_size_mid 0.30
_exptl_crystal_size_min 0.25
_refine_diff_density_max 0.201
_refine_diff_density_min -0.233
_refine_ls_abs_structure_details 'Flack (1983)'
_refine_ls_abs_structure_Flack 0.01(2)
_refine_ls_extinction_coef 0.0027(4)
_refine_ls_extinction_method SHELXL93
_refine_ls_goodness_of_fit_all 1.094
_refine_ls_goodness_of_fit_obs 1.105
_refine_ls_hydrogen_treatment 'noref; rotating ammonium and OH groups, others riding'
_refine_ls_matrix_type full
_refine_ls_number_parameters 157
_refine_ls_number_reflns 1694
_refine_ls_number_restraints 0
_refine_ls_restrained_S_all 1.094
_refine_ls_restrained_S_obs 1.105
_refine_ls_R_factor_all 0.0333
_refine_ls_R_factor_obs 0.0324
_refine_ls_shift/esd_max 0.000
_refine_ls_shift/esd_mean 0.000
_refine_ls_structure_factor_coef Fsqd
_refine_ls_weighting_scheme
;
calc w = 1/[\s^2^(Fo^2^) + (0.0511P)^2^ + 0.7983P]
where P = (Fo^2^ + 2Fc^2^)/3
;
_refine_ls_wR_factor_all 0.0916
_refine_ls_wR_factor_obs 0.0910
_reflns_number_observed 1619
_reflns_number_total 1694
_reflns_observed_criterion >2sigma(I)
_cod_data_source_file jz1143.cif
_cod_data_source_block I
_cod_depositor_comments
;
The following automatic conversions were performed:

'_exptl_crystal_density_meas' value 'not measured' was changed to '?'
- the value is perceived as not measured.

Automatic conversion script
Id: cif_fix_values 3008 2015-01-20 13:52:24Z robertas 
;
_cod_database_code 2005938

loop_
_symmetry_equiv_pos_as_xyz
'x, y, z'
'-x+1/2, -y, z+1/2'
'-x, y+1/2, -z+1/2'
'x+1/2, -y+1/2, -z'

loop_
_atom_site_aniso_label
_atom_site_aniso_U_11
_atom_site_aniso_U_12
_atom_site_aniso_U_13
_atom_site_aniso_U_22
_atom_site_aniso_U_23
_atom_site_aniso_U_33
Cl1 0.0324(4) -0.0040(4) 0.0049(4) 0.0689(6) -0.0001(5) 0.0565(6)
Cl2 0.0532(5) 0.0007(4) -0.0055(5) 0.0470(5) 0.0011(4) 0.0652(6)
O1 0.0328(13) -0.0065(12) -0.0146(14) 0.0527(14) 0.0138(14) 0.093(2)
O2 0.0406(12) -0.0097(14) -0.0017(11) 0.091(2) -0.0029(13) 0.0334(14)
O3 0.0357(13) 0.015(2) -0.0074(12) 0.123(3) -0.008(2) 0.0468(15)
N1 0.0340(14) 0.0060(13) 0.0028(13) 0.053(2) 0.0003(13) 0.040(2)
N2 0.0285(14) -0.0020(12) -0.0008(13) 0.049(2) 0.0068(13) 0.052(2)
N3 0.041(2) -0.0028(13) 0.0046(15) 0.047(2) -0.0036(14) 0.049(2)
N4 0.0320(14) 0.010(2) -0.0044(15) 0.079(2) -0.009(2) 0.058(2)
C1 0.027(2) 0.0004(14) -0.0042(14) 0.047(2) 0.003(2) 0.044(2)
C2 0.032(2) 0.000(2) -0.002(2) 0.045(2) 0.002(2) 0.048(2)
C3 0.032(2) 0.006(2) 0.0043(15) 0.050(2) 0.005(2) 0.041(2)
C4 0.032(2) 0.0023(14) -0.004(2) 0.048(2) 0.002(2) 0.042(2)
C5 0.035(2) 0.004(2) 0.003(2) 0.063(2) 0.007(2) 0.039(2)
C6 0.0314(15) -0.001(2) 0.0031(13) 0.050(2) 0.002(2) 0.035(2)
C7 0.032(2) -0.007(2) 0.004(2) 0.058(2) -0.003(2) 0.055(2)
C8 0.058(2) 0.016(2) -0.001(2) 0.058(2) -0.003(2) 0.051(2)

loop_
_atom_site_label
_atom_site_occupancy
_atom_site_fract_x
_atom_site_fract_y
_atom_site_fract_z
_atom_site_U_iso_or_equiv
_atom_site_thermal_displace_type
_atom_site_calc_flag
_atom_site_refinement_flags
_atom_site_type_symbol
Cl1 1 -0.73866(9) 0.77292(11) 0.67364(6) 0.0526(3) Uani d . Cl
Cl2 1 -0.07563(11) 0.03440(9) 0.63055(7) 0.0551(3) Uani d . Cl
O1 1 -0.1738(3) 0.4070(3) 0.6051(2) 0.0597(8) Uani d . O
O2 1 -0.3099(3) 0.7079(3) 0.69198(15) 0.0550(7) Uani d . O
O3 1 -0.4548(3) 0.6960(4) 0.5772(2) 0.0685(9) Uani d . O
H3 1 -0.5280(6) 0.7080(62) 0.6103(5) 0.103 Uiso calc R H
N1 1 0.0519(3) 0.3109(3) 0.7154(2) 0.0424(7) Uani d . N
H1N1 1 0.1385(3) 0.2756(21) 0.7398(11) 0.064 Uiso calc R H
H2N1 1 -0.0040(26) 0.2404(14) 0.6927(3) 0.064 Uiso calc R H
H3N1 1 -0.0072(26) 0.3553(7) 0.7535(9) 0.064 Uiso calc R H
N2 1 -0.0456(3) 0.6166(3) 0.5954(2) 0.0432(7) Uani d . N
HN2 1 0.0400(3) 0.6640(3) 0.6049(2) 0.052 Uiso calc R H
N3 1 0.3277(4) 0.1150(3) 0.6269(2) 0.0457(7) Uani d . N
HN3 1 0.2451(4) 0.0610(3) 0.6274(2) 0.055 Uiso calc R H
N4 1 0.5669(4) 0.1849(4) 0.6376(2) 0.0564(8) Uani d . N
HN4 1 0.6678(4) 0.1851(4) 0.6464(2) 0.068 Uiso calc R H
C1 1 0.0991(4) 0.4125(4) 0.6496(2) 0.0394(7) Uani d . C
HC1 1 0.1683(4) 0.4863(4) 0.6731(2) 0.047 Uiso calc R H
C2 1 -0.0540(4) 0.4793(4) 0.6151(2) 0.0415(8) Uani d . C
C3 1 -0.1815(4) 0.6849(4) 0.5581(2) 0.0411(8) Uani d . C
H1C3 1 -0.2142(4) 0.6314(4) 0.5092(2) 0.049 Uiso calc R H
H2C3 1 -0.1515(4) 0.7795(4) 0.5398(2) 0.049 Uiso calc R H
C4 1 -0.3194(4) 0.6961(4) 0.6177(2) 0.0408(8) Uani d . C
C5 1 0.1843(4) 0.3345(4) 0.5777(2) 0.0458(9) Uani d . C
H1C5 1 0.1108(4) 0.2675(4) 0.5526(2) 0.055 Uiso calc R H
H2C5 1 0.2132(4) 0.4034(4) 0.5352(2) 0.055 Uiso calc R H
C6 1 0.3295(4) 0.2569(4) 0.6040(2) 0.0386(7) Uani d . C
C7 1 0.4814(4) 0.2995(4) 0.6108(2) 0.0481(9) Uani d . C
HC7 1 0.5207(4) 0.3898(4) 0.5994(2) 0.058 Uiso calc R H
C8 1 0.4744(5) 0.0754(5) 0.6480(3) 0.0558(10) Uani d . C
HC8 1 0.5051(5) -0.0141(5) 0.6668(3) 0.067 Uiso calc R H

loop_
_atom_type_symbol
_atom_type_description
_atom_type_scat_dispersion_real
_atom_type_scat_dispersion_imag
_atom_type_scat_source
C C 0.0181 0.0091 'International Tables Vol C Tables 4.2.6.8 and 6.1.1.4'
H H 0.0000 0.0000 'International Tables Vol C Tables 4.2.6.8 and 6.1.1.4'
O O 0.0492 0.0322 'International Tables Vol C Tables 4.2.6.8 and 6.1.1.4'
N N 0.0311 0.0180 'International Tables Vol C Tables 4.2.6.8 and 6.1.1.4'
Cl Cl 0.3639 0.7018 'International Tables Vol C Tables 4.2.6.8 and 6.1.1.4'

loop_
_geom_angle_atom_site_label_1
_geom_angle_atom_site_label_2
_geom_angle_atom_site_label_3
_geom_angle
C4 O3 H3 109.5(2)
C1 N1 H1N1 109.5(2)
C1 N1 H2N1 109.5(2)
H1N1 N1 H2N1 109.5
C1 N1 H3N1 109.5(2)
H1N1 N1 H3N1 109.5
H2N1 N1 H3N1 109.5
C2 N2 C3 119.3(3)
C2 N2 HN2 120.4(2)
C3 N2 HN2 120.4(2)
C8 N3 C6 109.0(3)
C8 N3 HN3 125.5(2)
C6 N3 HN3 125.5(2)
C8 N4 C7 110.5(3)
C8 N4 HN4 124.8(2)
C7 N4 HN4 124.8(2)
N1 C1 C2 107.2(3)
N1 C1 C5 110.4(3)
C2 C1 C5 108.4(3)
N1 C1 HC1 110.2(2)
C2 C1 HC1 110.2(2)
C5 C1 HC1 110.2(2)
O1 C2 N2 123.4(3)
O1 C2 C1 120.6(3)
N2 C2 C1 115.9(3)
N2 C3 C4 112.3(3)
N2 C3 H1C3 109.1(2)
C4 C3 H1C3 109.1(2)
N2 C3 H2C3 109.1(2)
C4 C3 H2C3 109.1(2)
H1C3 C3 H2C3 107.9
O2 C4 O3 123.3(3)
O2 C4 C3 125.8(3)
O3 C4 C3 110.9(3)
C6 C5 C1 113.9(3)
C6 C5 H1C5 108.8(2)
C1 C5 H1C5 108.8(2)
C6 C5 H2C5 108.8(2)
C1 C5 H2C5 108.8(2)
H1C5 C5 H2C5 107.7
C7 C6 N3 106.1(3)
C7 C6 C5 131.2(3)
N3 C6 C5 122.7(3)
C6 C7 N4 106.9(3)
C6 C7 HC7 126.5(2)
N4 C7 HC7 126.5(2)
N4 C8 N3 107.4(3)
N4 C8 HC8 126.3(2)
N3 C8 HC8 126.3(2)

loop_
_geom_bond_atom_site_label_1
_geom_bond_atom_site_label_2
_geom_bond_site_symmetry_2
_geom_bond_distance
_geom_bond_publ_flag
O1 C2 . 1.226(4) ?
O2 C4 . 1.196(4) yes
O3 C4 . 1.310(4) yes
O3 H3 . 0.82 ?
N1 C1 . 1.476(4) ?
N1 H1N1 . 0.89 ?
N1 H2N1 . 0.89 ?
N1 H3N1 . 0.89 ?
N2 C2 . 1.331(5) ?
N2 C3 . 1.441(4) ?
N2 HN2 . 0.86 ?
N3 C8 . 1.332(5) yes
N3 C6 . 1.384(5) yes
N3 HN3 . 0.86 ?
N4 C8 . 1.301(5) yes
N4 C7 . 1.364(5) yes
N4 HN4 . 0.86 ?
C1 C2 . 1.535(5) ?
C1 C5 . 1.541(5) ?
C1 HC1 . 0.98 ?
C3 C4 . 1.505(5) ?
C3 H1C3 . 0.97 ?
C3 H2C3 . 0.97 ?
C5 C6 . 1.483(5) ?
C5 H1C5 . 0.97 ?
C5 H2C5 . 0.97 ?
C6 C7 . 1.342(5) yes
C7 HC7 . 0.93 ?
C8 HC8 . 0.93 ?

loop_
_geom_torsion_atom_site_label_1
_geom_torsion_atom_site_label_2
_geom_torsion_atom_site_label_3
_geom_torsion_atom_site_label_4
_geom_torsion
_geom_torsion_publ_flag
N1 C1 C2 N2 142.5(3) yes
C1 C2 N2 C3 176.4(3) yes
C2 N2 C3 C4 67.5(4) yes
N2 C3 C4 O2 30.8(5) yes
N2 C3 C4 O3 -151.4(3) yes
O1 C2 N2 C3 -1.9(5) yes
O1 C2 C1 C5 80.1(4) yes
N2 C2 C1 C5 -98.3(4) yes
N1 C1 C5 C6 -59.0(4) yes
C2 C1 C5 C6 -176.2(3) yes
C1 C5 C6 C7 -87.7(5) yes
C1 C5 C6 N3 92.8(4) yes

loop_
_cod_related_entry_id
_cod_related_entry_database
_cod_related_entry_code
1 ChemSpider 21186547
